data_3500100
loop_
_publ_author_name
'Thierry Maris'

_publ_section_references
;
Dolomanov, O.V., Bourhis, L.J., Gildea, R.J, Howard, J.A.K. & Puschmann, H.
 (2009), J. Appl. Cryst. 42, 339-341.

Sheldrick, G.M. (2008). Acta Cryst. A64, 112-122.
;
_journal_name_full 'Personal communication to COD'
_journal_year 2020
_chemical_absolute_configuration ad
_chemical_formula_moiety 'C8 H12 N4 O4'
_chemical_formula_sum 'C8 H12 N4 O4'
_chemical_formula_weight 228.22
_chemical_name_systematic 4-amino-1-(2-deoxy-b-D-erythro-pentofuranosyl)-1,3,5-triazin-2(1H)-one
_space_group_crystal_system orthorhombic
_space_group_IT_number 19
_space_group_name_Hall 'P 2ac 2ab'
_space_group_name_H-M_alt 'P 21 21 21'
_atom_sites_solution_hydrogens mixed
_atom_sites_solution_primary dual
_audit_creation_date 2020-05-05
_audit_creation_method
;
Olex2 1.3
(compiled 2020.02.04 svn.rd84adfe8 for OlexSys, GUI svn.r6032)
;
_cell_angle_alpha 90
_cell_angle_beta 90
_cell_angle_gamma 90
_cell_formula_units_Z 4
_cell_length_a 5.6352(2)
_cell_length_b 7.1096(3)
_cell_length_c 24.7718(9)
_cell_measurement_reflns_used 9856
_cell_measurement_temperature 150
_cell_measurement_theta_max 60.667
_cell_measurement_theta_min 3.105
_cell_volume 992.46(7)
_computing_cell_refinement
;
SAINT (2013) V8.37A; Integration Software for Single Crystal Data.
Bruker AXS Inc., Madison, WI 53719-1173.
;
_computing_data_collection
;
APEX 2 (2013) Bruker AXS Inc., Madison, WI 53719-1173.
;
_computing_data_reduction
;
SAINT (2013) V8.37A; Integration Software for Single Crystal Data.
Bruker AXS Inc., Madison, WI 53719-1173.
;
_computing_molecular_graphics 'Olex2 1.3 (Dolomanov et al., 2009)'
_computing_publication_material 'Olex2 1.3 (Dolomanov et al., 2009)'
_computing_structure_refinement 'XL  (Sheldrick, 2008)'
_computing_structure_solution 'XT (Sheldrick, 2015)'
_diffrn_ambient_temperature 150
_diffrn_detector 'CMOS Area detector'
_diffrn_detector_area_resol_mean 10.24
_diffrn_detector_type 'Bruker Photon 100 CMOS Detector'
_diffrn_measured_fraction_theta_full 1.000
_diffrn_measured_fraction_theta_max 0.999
_diffrn_measurement_device 'k-geometry diffractometer'
_diffrn_measurement_device_type 'Bruker Venture Metaljet'
_diffrn_measurement_method '\w and \f scans'
_diffrn_radiation_collimation 'Focusing mirrors'
_diffrn_radiation_monochromator 'Helios MX Mirror Optics'
_diffrn_radiation_probe x-ray
_diffrn_radiation_type GaK\a
_diffrn_radiation_wavelength 1.34139
_diffrn_reflns_av_R_equivalents 0.0301
_diffrn_reflns_av_unetI/netI 0.0156
_diffrn_reflns_Laue_measured_fraction_full 1.000
_diffrn_reflns_Laue_measured_fraction_max 0.999
_diffrn_reflns_limit_h_max 7
_diffrn_reflns_limit_h_min -6
_diffrn_reflns_limit_k_max 9
_diffrn_reflns_limit_k_min -9
_diffrn_reflns_limit_l_max 32
_diffrn_reflns_limit_l_min -32
_diffrn_reflns_number 19796
_diffrn_reflns_point_group_measured_fraction_full 1.000
_diffrn_reflns_point_group_measured_fraction_max 1.000
_diffrn_reflns_theta_full 53.594
_diffrn_reflns_theta_max 60.636
_diffrn_reflns_theta_min 3.104
_diffrn_source 'Metal Jet'
_diffrn_source_target Ga
_diffrn_source_type 'Gallium Liquid Metal Jet Source'
_exptl_absorpt_coefficient_mu 0.680
_exptl_absorpt_correction_T_max 0.7519
_exptl_absorpt_correction_T_min 0.6651
_exptl_absorpt_correction_type multi-scan
_exptl_absorpt_process_details
;
SADABS-2016/2 (Bruker,2016/2) was used for absorption correction.
wR2(int) was 0.1207 before and 0.0537 after correction.
The Ratio of minimum to maximum transmission is 0.8846.
The \l/2 correction factor is Not present.
;
_exptl_crystal_colour 'clear light colourless'
_exptl_crystal_colour_lustre clear
_exptl_crystal_colour_modifier light
_exptl_crystal_colour_primary colourless
_exptl_crystal_density_diffrn 1.527
_exptl_crystal_description Block
_exptl_crystal_F_000 480
_exptl_crystal_recrystallization_method 'The material was used as supplied'
_exptl_crystal_size_max 0.234
_exptl_crystal_size_mid 0.088
_exptl_crystal_size_min 0.07
_exptl_special_details
;
X-ray crystallographic data for I were collected from a single crystal
sample, which was mounted on a loop fiber. Data were collected using
a Bruker Venture diffractometer equipped with a Photon 100 CMOS Detector,
a Helios MX optics and a Kappa goniometer. The crystal-to-detector distance 
was 4.0 cm, and the data collection was carried out in 1024 x 1024 pixel mode.
;
_geom_special_details
;
 All esds (except the esd in the dihedral angle between two l.s. planes)
 are estimated using the full covariance matrix.  The cell esds are taken
 into account individually in the estimation of esds in distances, angles
 and torsion angles; correlations between esds in cell parameters are only
 used when they are defined by crystal symmetry.  An approximate (isotropic)
 treatment of cell esds is used for estimating esds involving l.s. planes.
;
_refine_diff_density_max 0.187
_refine_diff_density_min -0.204
_refine_diff_density_rms 0.045
_refine_ls_abs_structure_details
;
 Flack x determined using 861 quotients [(I+)-(I-)]/[(I+)+(I-)]
 (Parsons, Flack and Wagner, Acta Cryst. B69 (2013) 249-259).
;
_refine_ls_abs_structure_Flack -0.08(7)
_refine_ls_extinction_coef 0.0249(18)
_refine_ls_extinction_expression Fc^*^=kFc[1+0.001xFc^2^\l^3^/sin(2\q)]^-1/4^
_refine_ls_extinction_method 'SHELXL-2018/3 (Sheldrick 2018)'
_refine_ls_goodness_of_fit_ref 1.099
_refine_ls_hydrogen_treatment mixed
_refine_ls_matrix_type full
_refine_ls_number_parameters 162
_refine_ls_number_reflns 2290
_refine_ls_number_restraints 1
_refine_ls_restrained_S_all 1.098
_refine_ls_R_factor_all 0.0312
_refine_ls_R_factor_gt 0.0296
_refine_ls_shift/su_max 0.000
_refine_ls_shift/su_mean 0.000
_refine_ls_structure_factor_coef Fsqd
_refine_ls_weighting_details 'w=1/[\s^2^(Fo^2^)+(0.0361P)^2^+0.2430P] where P=(Fo^2^+2Fc^2^)/3'
_refine_ls_weighting_scheme calc
_refine_ls_wR_factor_gt 0.0734
_refine_ls_wR_factor_ref 0.0751
_refine_special_details
;

_shelx_SHELXL_version_number       2018/3


1. Fixed Uiso
 At 1.2 times of:
  All C(H) groups, All C(H,H) groups
2. Restrained distances
 H3-H6
 2.2 with sigma of 0.002
3.a Ternary CH refined with riding coordinates:
 C4(H4C), C6(H6), C7(H7)
3.b Secondary CH2 refined with riding coordinates:
 C5(H5A,H5B), C8(H8A,H8B)
3.c Aromatic/amide H refined with riding coordinates:
 C3(H3A)
;
_reflns_Friedel_coverage 0.672
_reflns_Friedel_fraction_full 1.000
_reflns_Friedel_fraction_max 1.000
_reflns_number_gt 2193
_reflns_number_total 2290
_reflns_special_details
;
 Reflections were merged by SHELXL according to the crystal
 class for the calculation of statistics and refinement.
 
 _reflns_Friedel_fraction is defined as the number of unique
 Friedel pairs measured divided by the number that would be
 possible theoretically, ignoring centric projections and
 systematic absences.
;
_reflns_threshold_expression 'I > 2\s(I)'
_cod_data_source_file deci.cif
_cod_data_source_block deci2
_cod_database_code 3500100

loop_
_space_group_symop_id
_space_group_symop_operation_xyz
1 'x, y, z'
2 '-x+1/2, -y, z+1/2'
3 '-x, y+1/2, -z+1/2'
4 'x+1/2, -y+1/2, -z'

loop_
_atom_site_label
_atom_site_type_symbol
_atom_site_fract_x
_atom_site_fract_y
_atom_site_fract_z
_atom_site_U_iso_or_equiv
_atom_site_adp_type
_atom_site_occupancy
_atom_site_site_symmetry_order
_atom_site_calc_flag
_atom_site_refinement_flags_posn
_atom_site_refinement_flags_adp
_atom_site_refinement_flags_occupancy
_atom_site_disorder_assembly
_atom_site_disorder_group
O1 O 0.4990(3) 0.79117(18) 0.35110(5) 0.0335(3) Uani 1 1 d . . . . .
O2 O 0.9036(2) 0.3190(2) 0.36026(5) 0.0276(3) Uani 1 1 d . . . . .
O3 O 1.1117(3) 0.5027(2) 0.46475(6) 0.0357(3) Uani 1 1 d . . . . .
H3 H 1.133(5) 0.534(3) 0.5010(16) 0.087(12) Uiso 1 1 d D . . . .
O4 O 0.6785(3) 0.0230(2) 0.42587(6) 0.0402(4) Uani 1 1 d . . . . .
H4 H 0.611(6) -0.056(5) 0.4042(13) 0.069(10) Uiso 1 1 d . . . . .
N1 N 0.5574(2) 0.4775(2) 0.33621(6) 0.0226(3) Uani 1 1 d . . . . .
N2 N 0.2405(3) 0.6401(2) 0.29573(6) 0.0242(3) Uani 1 1 d . . . . .
N3 N 0.3041(3) 0.3104(2) 0.27873(6) 0.0231(3) Uani 1 1 d . . . . .
N4 N 0.0008(3) 0.4756(2) 0.23839(6) 0.0257(3) Uani 1 1 d . . . . .
H4A H -0.088(5) 0.577(4) 0.2342(10) 0.036(6) Uiso 1 1 d . . . . .
H4B H -0.050(5) 0.375(4) 0.2261(10) 0.039(7) Uiso 1 1 d . . . . .
C1 C 0.4314(3) 0.6470(2) 0.32842(7) 0.0243(4) Uani 1 1 d . . . . .
C2 C 0.1842(3) 0.4780(2) 0.27169(7) 0.0215(3) Uani 1 1 d . . . . .
C3 C 0.4851(3) 0.3192(2) 0.31119(7) 0.0237(3) Uani 1 1 d . . . . .
H3A H 0.571956 0.206942 0.317684 0.028 Uiso 1 1 calc R U . . .
C4 C 0.7681(3) 0.4808(3) 0.37208(7) 0.0241(4) Uani 1 1 d . . . . .
H4C H 0.864200 0.596338 0.364845 0.029 Uiso 1 1 calc R U . . .
C5 C 0.7073(3) 0.4695(3) 0.43207(7) 0.0267(4) Uani 1 1 d . . . . .
H5A H 0.686411 0.596190 0.447929 0.032 Uiso 1 1 calc R U . . .
H5B H 0.561798 0.394504 0.438252 0.032 Uiso 1 1 calc R U . . .
C6 C 0.9261(3) 0.3712(3) 0.45503(7) 0.0261(4) Uani 1 1 d . . . . .
H6 H 0.886341 0.298788 0.488437 0.031 Uiso 1 1 calc DR U . . .
C7 C 1.0019(3) 0.2395(3) 0.40902(7) 0.0256(4) Uani 1 1 d . . . . .
H7 H 1.178827 0.243275 0.406179 0.031 Uiso 1 1 calc R U . . .
C8 C 0.9264(4) 0.0364(3) 0.41436(8) 0.0330(4) Uani 1 1 d . . . . .
H8A H 0.961533 -0.031276 0.380354 0.040 Uiso 1 1 calc R U . . .
H8B H 1.017790 -0.024202 0.443729 0.040 Uiso 1 1 calc R U . . .

loop_
_atom_site_aniso_label
_atom_site_aniso_U_11
_atom_site_aniso_U_22
_atom_site_aniso_U_33
_atom_site_aniso_U_23
_atom_site_aniso_U_13
_atom_site_aniso_U_12
O1 0.0349(7) 0.0271(6) 0.0385(7) -0.0059(5) -0.0114(6) -0.0018(6)
O2 0.0235(6) 0.0390(7) 0.0202(5) 0.0021(5) -0.0004(5) 0.0077(6)
O3 0.0306(7) 0.0445(8) 0.0320(7) -0.0025(6) -0.0085(6) -0.0111(7)
O4 0.0443(9) 0.0447(8) 0.0317(7) -0.0133(6) 0.0097(6) -0.0177(7)
N1 0.0201(7) 0.0272(7) 0.0205(6) 0.0012(6) -0.0031(5) -0.0008(6)
N2 0.0246(7) 0.0213(6) 0.0266(7) 0.0016(6) -0.0036(6) -0.0011(6)
N3 0.0227(7) 0.0218(7) 0.0248(7) -0.0008(5) -0.0017(6) 0.0014(6)
N4 0.0272(7) 0.0199(7) 0.0299(7) 0.0004(6) -0.0086(7) 0.0002(6)
C1 0.0242(8) 0.0239(8) 0.0249(8) 0.0013(6) -0.0015(6) -0.0017(7)
C2 0.0218(7) 0.0229(8) 0.0198(7) 0.0024(6) 0.0014(6) -0.0011(7)
C3 0.0225(7) 0.0264(8) 0.0221(7) 0.0003(6) 0.0013(6) 0.0021(7)
C4 0.0185(7) 0.0292(8) 0.0246(8) 0.0002(7) -0.0022(6) -0.0010(7)
C5 0.0226(8) 0.0344(9) 0.0230(8) -0.0031(7) -0.0018(7) 0.0000(7)
C6 0.0230(8) 0.0324(9) 0.0227(7) 0.0005(7) -0.0035(6) -0.0041(7)
C7 0.0191(7) 0.0363(9) 0.0213(7) 0.0029(6) -0.0024(6) -0.0007(7)
C8 0.0388(10) 0.0329(10) 0.0274(8) -0.0011(7) 0.0021(8) 0.0000(8)

loop_
_atom_type_symbol
_atom_type_description
_atom_type_scat_dispersion_real
_atom_type_scat_dispersion_imag
_atom_type_scat_source
C C 0.0140 0.0070 'International Tables Vol C Tables 4.2.6.8 and 6.1.1.4'
H H 0.0000 0.0000 'International Tables Vol C Tables 4.2.6.8 and 6.1.1.4'
N N 0.0250 0.0140 'International Tables Vol C Tables 4.2.6.8 and 6.1.1.4'
O O 0.0390 0.0250 'International Tables Vol C Tables 4.2.6.8 and 6.1.1.4'

loop_
_geom_angle_atom_site_label_1
_geom_angle_atom_site_label_2
_geom_angle_atom_site_label_3
_geom_angle
_geom_angle_site_symmetry_1
_geom_angle_site_symmetry_3
C4 O2 C7 110.68(13) . .
C6 O3 H3 114.6(11) . .
C8 O4 H4 111(2) . .
C1 N1 C4 118.10(14) . .
C3 N1 C1 119.87(14) . .
C3 N1 C4 122.03(14) . .
C2 N2 C1 119.32(15) . .
C3 N3 C2 114.84(14) . .
H4A N4 H4B 118(2) . .
C2 N4 H4A 120.3(16) . .
C2 N4 H4B 120.7(18) . .
O1 C1 N1 119.56(15) . .
O1 C1 N2 123.56(16) . .
N2 C1 N1 116.89(15) . .
N2 C2 N3 124.90(15) . .
N4 C2 N2 118.38(16) . .
N4 C2 N3 116.72(15) . .
N1 C3 H3A 117.9 . .
N3 C3 N1 124.16(16) . .
N3 C3 H3A 117.9 . .
O2 C4 N1 107.22(13) . .
O2 C4 H4C 109.8 . .
O2 C4 C5 106.25(14) . .
N1 C4 H4C 109.8 . .
N1 C4 C5 113.74(14) . .
C5 C4 H4C 109.8 . .
C4 C5 H5A 111.4 . .
C4 C5 H5B 111.4 . .
H5A C5 H5B 109.3 . .
C6 C5 C4 101.87(14) . .
C6 C5 H5A 111.4 . .
C6 C5 H5B 111.4 . .
O3 C6 C5 110.82(16) . .
O3 C6 H6 111.3 . .
O3 C6 C7 108.78(15) . .
C5 C6 H6 111.3 . .
C5 C6 C7 103.13(14) . .
C7 C6 H6 111.3 . .
O2 C7 C6 105.99(14) . .
O2 C7 H7 108.2 . .
O2 C7 C8 109.83(15) . .
C6 C7 H7 108.2 . .
C8 C7 C6 116.07(15) . .
C8 C7 H7 108.2 . .
O4 C8 C7 110.87(16) . .
O4 C8 H8A 109.5 . .
O4 C8 H8B 109.5 . .
C7 C8 H8A 109.5 . .
C7 C8 H8B 109.5 . .
H8A C8 H8B 108.1 . .

loop_
_geom_bond_atom_site_label_1
_geom_bond_atom_site_label_2
_geom_bond_distance
_geom_bond_site_symmetry_2
O1 C1 1.229(2) .
O2 C4 1.412(2) .
O2 C7 1.444(2) .
O3 H3 0.93(4) .
O3 C6 1.423(2) .
O4 H4 0.87(4) .
O4 C8 1.429(3) .
N1 C1 1.412(2) .
N1 C3 1.348(2) .
N1 C4 1.483(2) .
N2 C1 1.347(2) .
N2 C2 1.335(2) .
N3 C2 1.381(2) .
N3 C3 1.301(2) .
N4 H4A 0.88(3) .
N4 H4B 0.83(3) .
N4 C2 1.322(2) .
C3 H3A 0.9500 .
C4 H4C 1.0000 .
C4 C5 1.527(2) .
C5 H5A 0.9900 .
C5 H5B 0.9900 .
C5 C6 1.527(2) .
C6 H6 1.0000 .
C6 C7 1.535(3) .
C7 H7 1.0000 .
C7 C8 1.511(3) .
C8 H8A 0.9900 .
C8 H8B 0.9900 .

loop_
_geom_hbond_atom_site_label_D
_geom_hbond_atom_site_label_H
_geom_hbond_atom_site_label_A
_geom_hbond_distance_DH
_geom_hbond_distance_HA
_geom_hbond_distance_DA
_geom_hbond_angle_DHA
_geom_hbond_site_symmetry_A
_geom_hbond_publ_flag
O3 H3 O4 0.93(4) 1.87(4) 2.742(2) 154(2) 4_556 yes
O4 H4 O1 0.87(4) 1.82(4) 2.678(2) 171(3) 1_545 yes
N4 H4A N3 0.88(3) 2.08(3) 2.966(2) 177(2) 3 yes
N4 H4B N2 0.83(3) 2.05(3) 2.873(2) 168(3) 3_545 yes

loop_
_geom_torsion_atom_site_label_1
_geom_torsion_atom_site_label_2
_geom_torsion_atom_site_label_3
_geom_torsion_atom_site_label_4
_geom_torsion
_geom_torsion_site_symmetry_1
_geom_torsion_site_symmetry_2
_geom_torsion_site_symmetry_3
_geom_torsion_site_symmetry_4
O2 C4 C5 C6 32.76(17) . . . .
O2 C7 C8 O4 -69.84(19) . . . .
O3 C6 C7 O2 -94.88(16) . . . .
O3 C6 C7 C8 142.91(16) . . . .
N1 C4 C5 C6 150.47(15) . . . .
C1 N1 C3 N3 1.0(2) . . . .
C1 N1 C4 O2 -161.69(14) . . . .
C1 N1 C4 C5 81.16(19) . . . .
C1 N2 C2 N3 2.0(3) . . . .
C1 N2 C2 N4 -177.85(15) . . . .
C2 N2 C1 O1 178.22(17) . . . .
C2 N2 C1 N1 -1.7(2) . . . .
C2 N3 C3 N1 -0.8(2) . . . .
C3 N1 C1 O1 -179.59(16) . . . .
C3 N1 C1 N2 0.3(2) . . . .
C3 N1 C4 O2 18.1(2) . . . .
C3 N1 C4 C5 -99.05(19) . . . .
C3 N3 C2 N2 -0.7(2) . . . .
C3 N3 C2 N4 179.13(15) . . . .
C4 O2 C7 C6 -2.38(18) . . . .
C4 O2 C7 C8 123.73(16) . . . .
C4 N1 C1 O1 0.2(2) . . . .
C4 N1 C1 N2 -179.89(15) . . . .
C4 N1 C3 N3 -178.80(16) . . . .
C4 C5 C6 O3 83.23(17) . . . .
C4 C5 C6 C7 -33.03(18) . . . .
C5 C6 C7 O2 22.82(18) . . . .
C5 C6 C7 C8 -99.39(18) . . . .
C6 C7 C8 O4 50.3(2) . . . .
C7 O2 C4 N1 -141.30(14) . . . .
C7 O2 C4 C5 -19.34(18) . . . .

_cod_database_fobs_code 3500100
